data_4060603
loop_
_publ_author_name
'Rothwell, Ian P.'
'Fenwick, Andrew E.'
'Fanwick, Phillip E.'

_journal_name_full Organometallics
_journal_paper_doi 10.1021/om0507272
_journal_year 2006
_chemical_formula_moiety 'C36 H29 Cl1 O1 Ti1'
_chemical_formula_sum 'C36 H29 Cl O Ti'
_chemical_formula_weight 560.98
_space_group_IT_number 14
_symmetry_cell_setting monoclinic
_symmetry_space_group_name_Hall '-P 2ybc'
_symmetry_space_group_name_H-M 'P 1 21/c 1'
_cell_angle_alpha 90.00
_cell_angle_beta 112.9840(10)
_cell_angle_gamma 90.00
_cell_formula_units_Z 4
_cell_length_a 10.6019(2)
_cell_length_b 21.5177(4)
_cell_length_c 13.4576(3)
_cell_measurement_temperature 150
_cell_volume 2826.34(10)
_diffrn_ambient_temperature 150
_exptl_crystal_density_diffrn 1.32
_cod_original_sg_symbol_H-M 'P 21/c'
_cod_original_formula_sum 'C36 H29 Cl1 O1 Ti1'
_cod_database_code 4060603

loop_
_symmetry_equiv_pos_as_xyz
'x, y, z'
'-x, y+1/2, -z+1/2'
'-x, -y, -z'
'x, -y+1/2, z+1/2'

loop_
_atom_site_label
_atom_site_type_symbol
_atom_site_fract_x
_atom_site_fract_y
_atom_site_fract_z
_atom_site_U_iso_or_equiv
_atom_site_adp_type
_atom_site_occupancy
_atom_site_symmetry_multiplicity
_atom_site_calc_flag
_atom_site_refinement_flags
_atom_site_disorder_assembly
_atom_site_disorder_group
Ti Ti 0.45700(4) 0.215518(16) -0.04351(3) 0.02876(11) Uani 1 1 d . . .
Cl(1A) Cl 0.61607(9) 0.26429(4) -0.09135(8) 0.0479(3) Uani 0.605(3) 1 d P . .
Cl(2A) Cl 0.32545(10) 0.17980(5) -0.20704(8) 0.0407(4) Uani 0.395(3) 1 d P . .
O(1) O 0.53798(12) 0.14584(6) 0.02848(10) 0.0254(3) Uani 1 1 d . . .
C(1) C 0.3713(3) 0.22976(12) 0.0917(2) 0.0490(6) Uani 1 1 d . . .
C(2) C 0.2614(3) 0.23474(13) -0.0068(2) 0.0512(6) Uani 1 1 d . . .
C(3) C 0.2814(3) 0.28687(12) -0.0600(2) 0.0543(7) Uani 1 1 d . . .
C(4) C 0.4066(3) 0.31402(11) 0.0062(2) 0.0571(7) Uani 1 1 d . . .
C(5) C 0.4626(3) 0.27804(12) 0.1005(2) 0.0518(7) Uani 1 1 d . . .
C(11) C 0.57551(18) 0.11147(9) 0.12050(14) 0.0238(4) Uani 1 1 d . . .
C(12) C 0.70811(19) 0.12002(9) 0.19952(15) 0.0246(4) Uani 1 1 d . . .
C(13) C 0.74504(19) 0.08743(9) 0.29698(15) 0.0262(4) Uani 1 1 d . . .
C(14) C 0.65013(19) 0.04795(9) 0.31204(15) 0.0271(4) Uani 1 1 d . . .
C(15) C 0.51983(19) 0.03798(9) 0.23211(15) 0.0254(4) Uani 1 1 d . . .
C(16) C 0.47986(18) 0.07060(9) 0.13380(14) 0.0241(4) Uani 1 1 d . . .
C(1A) C 0.61607(9) 0.26429(4) -0.09135(8) 0.0479(3) Uani 0.395(3) 1 d P . .
C(2A) C 0.32545(10) 0.17980(5) -0.20704(8) 0.0407(4) Uani 0.605(3) 1 d P . .
C(121) C 0.80464(18) 0.16313(9) 0.17831(15) 0.0259(4) Uani 1 1 d . . .
C(122) C 0.8470(2) 0.15122(10) 0.09434(17) 0.0326(4) Uani 1 1 d . . .
C(123) C 0.9396(2) 0.19022(11) 0.07541(19) 0.0387(5) Uani 1 1 d . . .
C(124) C 0.9903(2) 0.24169(10) 0.1398(2) 0.0402(5) Uani 1 1 d . . .
C(125) C 0.9482(2) 0.25443(10) 0.22301(19) 0.0385(5) Uani 1 1 d . . .
C(126) C 0.8564(2) 0.21556(9) 0.24304(16) 0.0312(4) Uani 1 1 d . . .
C(131) C 0.88590(19) 0.09034(9) 0.38381(15) 0.0272(4) Uani 1 1 d . . .
C(132) C 1.0013(2) 0.07654(9) 0.36330(17) 0.0324(4) Uani 1 1 d . . .
C(133) C 1.1301(2) 0.07578(10) 0.44705(19) 0.0386(5) Uani 1 1 d . . .
C(134) C 1.1454(2) 0.08926(10) 0.55106(18) 0.0413(5) Uani 1 1 d . . .
C(135) C 1.0315(2) 0.10285(10) 0.57243(17) 0.0391(5) Uani 1 1 d . . .
C(136) C 0.9023(2) 0.10382(9) 0.48953(16) 0.0329(4) Uani 1 1 d . . .
C(151) C 0.43103(19) -0.00949(9) 0.25360(15) 0.0260(4) Uani 1 1 d . . .
C(152) C 0.4051(2) -0.00587(10) 0.34730(17) 0.0343(5) Uani 1 1 d . . .
C(153) C 0.3275(2) -0.05067(11) 0.37089(18) 0.0400(5) Uani 1 1 d . . .
C(154) C 0.2746(2) -0.10021(10) 0.30219(17) 0.0359(5) Uani 1 1 d . . .
C(155) C 0.3006(2) -0.10500(9) 0.20918(17) 0.0332(5) Uani 1 1 d . . .
C(156) C 0.3769(2) -0.05984(9) 0.18462(16) 0.0297(4) Uani 1 1 d . . .
C(161) C 0.34065(19) 0.06300(9) 0.04689(15) 0.0247(4) Uani 1 1 d . . .
C(162) C 0.2230(2) 0.07205(9) 0.06748(17) 0.0315(4) Uani 1 1 d . . .
C(163) C 0.0942(2) 0.06301(10) -0.01329(19) 0.0376(5) Uani 1 1 d . . .
C(164) C 0.0808(2) 0.04509(10) -0.11580(18) 0.0388(5) Uani 1 1 d . . .
C(165) C 0.1960(2) 0.03666(10) -0.13775(16) 0.0342(5) Uani 1 1 d . . .
C(166) C 0.3255(2) 0.04556(9) -0.05665(15) 0.0279(4) Uani 1 1 d . . .
H(1) H 0.3826 0.1986 0.1444 0.059 Uiso 1 1 calc R . .
H(2) H 0.1854 0.2072 -0.0335 0.061 Uiso 1 1 calc R . .
H(3) H 0.2211 0.3015 -0.1288 0.065 Uiso 1 1 calc R . .
H(4) H 0.4463 0.3502 -0.0099 0.069 Uiso 1 1 calc R . .
H(5) H 0.5472 0.2853 0.1595 0.062 Uiso 1 1 calc R . .
H(14) H 0.6748 0.0270 0.3791 0.032 Uiso 1 1 calc R . .
H(122) H 0.8120 0.1160 0.0495 0.039 Uiso 1 1 calc R . .
H(123) H 0.9680 0.1815 0.0181 0.046 Uiso 1 1 calc R . .
H(124) H 1.0539 0.2683 0.1271 0.048 Uiso 1 1 calc R . .
H(125) H 0.9826 0.2901 0.2668 0.046 Uiso 1 1 calc R . .
H(126) H 0.8287 0.2245 0.3006 0.037 Uiso 1 1 calc R . .
H(132) H 0.9923 0.0676 0.2917 0.039 Uiso 1 1 calc R . .
H(133) H 1.2083 0.0658 0.4323 0.046 Uiso 1 1 calc R . .
H(134) H 1.2339 0.0892 0.6077 0.050 Uiso 1 1 calc R . .
H(135) H 1.0414 0.1116 0.6443 0.047 Uiso 1 1 calc R . .
H(136) H 0.8245 0.1137 0.5049 0.039 Uiso 1 1 calc R . .
H(152) H 0.4413 0.0279 0.3957 0.041 Uiso 1 1 calc R . .
H(153) H 0.3105 -0.0473 0.4349 0.048 Uiso 1 1 calc R . .
H(154) H 0.2208 -0.1308 0.3184 0.043 Uiso 1 1 calc R . .
H(155) H 0.2659 -0.1394 0.1621 0.040 Uiso 1 1 calc R . .
H(156) H 0.3927 -0.0632 0.1200 0.036 Uiso 1 1 calc R . .
H(162) H 0.2310 0.0845 0.1374 0.038 Uiso 1 1 calc R . .
H(163) H 0.0147 0.0692 0.0018 0.045 Uiso 1 1 calc R . .
H(164) H -0.0075 0.0386 -0.1707 0.047 Uiso 1 1 calc R . .
H(165) H 0.1873 0.0248 -0.2081 0.041 Uiso 1 1 calc R . .
H(166) H 0.4046 0.0396 -0.0724 0.034 Uiso 1 1 calc R . .
H(1A1) H 0.5929 0.3085 -0.1041 0.072 Uiso 0.395(3) 1 calc PR . .
H(1A2) H 0.6167 0.2454 -0.1574 0.072 Uiso 0.395(3) 1 calc PR . .
H(1A3) H 0.7068 0.2599 -0.0331 0.072 Uiso 0.395(3) 1 calc PR . .
H(2A1) H 0.3817 0.1558 -0.2363 0.061 Uiso 0.605(3) 1 calc PR . .
H(2A2) H 0.2833 0.2149 -0.2550 0.061 Uiso 0.605(3) 1 calc PR . .
H(2A3) H 0.2536 0.1531 -0.2016 0.061 Uiso 0.605(3) 1 calc PR . .

loop_
_atom_site_aniso_label
_atom_site_aniso_U_11
_atom_site_aniso_U_22
_atom_site_aniso_U_33
_atom_site_aniso_U_12
_atom_site_aniso_U_13
_atom_site_aniso_U_23
Ti 0.0315(2) 0.02714(19) 0.02536(19) 0.00151(15) 0.00858(15) 0.00126(14)
Cl(1A) 0.0403(5) 0.0408(5) 0.0604(6) -0.0079(4) 0.0174(4) 0.0114(4)
Cl(2A) 0.0408(6) 0.0395(6) 0.0327(5) -0.0023(4) 0.0045(4) 0.0025(4)
O(1) 0.0241(6) 0.0290(7) 0.0235(6) -0.0021(5) 0.0098(5) 0.0017(5)
C(1) 0.0624(16) 0.0483(14) 0.0490(14) 0.0004(12) 0.0356(13) -0.0128(11)
C(2) 0.0393(13) 0.0519(15) 0.0671(17) -0.0011(11) 0.0257(13) -0.0126(13)
C(3) 0.0425(14) 0.0494(15) 0.0632(17) 0.0171(12) 0.0122(12) -0.0047(13)
C(4) 0.0627(17) 0.0280(12) 0.082(2) 0.0032(11) 0.0297(15) -0.0087(13)
C(5) 0.0520(15) 0.0501(15) 0.0494(14) 0.0013(12) 0.0154(12) -0.0237(12)
C(11) 0.0257(9) 0.0256(9) 0.0221(9) 0.0010(7) 0.0116(7) 0.0013(7)
C(12) 0.0245(9) 0.0247(9) 0.0255(9) -0.0010(7) 0.0109(7) -0.0008(7)
C(13) 0.0261(9) 0.0269(9) 0.0249(9) -0.0010(8) 0.0093(8) -0.0016(8)
C(14) 0.0292(10) 0.0292(10) 0.0231(9) -0.0006(8) 0.0107(8) 0.0015(8)
C(15) 0.0274(9) 0.0257(9) 0.0255(9) -0.0017(8) 0.0132(8) -0.0012(7)
C(16) 0.0233(9) 0.0261(9) 0.0241(9) -0.0007(7) 0.0105(7) -0.0014(7)
C(1A) 0.0403(5) 0.0408(5) 0.0604(6) -0.0079(4) 0.0174(4) 0.0114(4)
C(2A) 0.0408(6) 0.0395(6) 0.0327(5) -0.0023(4) 0.0045(4) 0.0025(4)
C(121) 0.0207(9) 0.0269(9) 0.0283(9) 0.0009(7) 0.0075(7) 0.0042(8)
C(122) 0.0312(10) 0.0344(11) 0.0349(11) -0.0044(9) 0.0157(9) -0.0007(9)
C(123) 0.0329(11) 0.0438(12) 0.0453(12) -0.0031(10) 0.0215(10) 0.0041(10)
C(124) 0.0283(11) 0.0369(12) 0.0535(14) -0.0052(9) 0.0140(10) 0.0103(10)
C(125) 0.0328(11) 0.0275(11) 0.0466(13) -0.0062(9) 0.0061(10) -0.0002(9)
C(126) 0.0298(10) 0.0289(10) 0.0319(10) 0.0004(8) 0.0089(8) 0.0004(8)
C(131) 0.0276(10) 0.0232(9) 0.0276(9) -0.0032(8) 0.0072(8) 0.0033(8)
C(132) 0.0301(10) 0.0302(10) 0.0351(11) -0.0009(8) 0.0108(9) -0.0014(8)
C(133) 0.0268(10) 0.0301(11) 0.0521(13) 0.0008(8) 0.0081(10) -0.0010(10)
C(134) 0.0334(11) 0.0310(11) 0.0427(12) 0.0010(9) -0.0034(10) 0.0014(9)
C(135) 0.0428(12) 0.0356(12) 0.0282(10) -0.0029(10) 0.0022(9) 0.0030(9)
C(136) 0.0350(11) 0.0330(11) 0.0275(10) -0.0036(9) 0.0089(8) 0.0025(8)
C(151) 0.0255(9) 0.0282(10) 0.0252(9) -0.0012(8) 0.0110(8) 0.0023(8)
C(152) 0.0432(12) 0.0323(11) 0.0334(11) -0.0080(9) 0.0215(9) -0.0049(9)
C(153) 0.0519(14) 0.0427(12) 0.0365(11) -0.0097(10) 0.0295(10) -0.0013(10)
C(154) 0.0382(11) 0.0336(11) 0.0406(12) -0.0073(9) 0.0203(10) 0.0048(9)
C(155) 0.0352(11) 0.0288(10) 0.0342(11) -0.0045(8) 0.0121(9) -0.0019(8)
C(156) 0.0320(10) 0.0318(10) 0.0280(10) -0.0021(8) 0.0145(8) -0.0006(8)
C(161) 0.0240(9) 0.0250(9) 0.0256(9) -0.0012(7) 0.0100(7) 0.0024(7)
C(162) 0.0280(10) 0.0337(11) 0.0365(11) -0.0016(8) 0.0166(9) -0.0020(9)
C(163) 0.0243(10) 0.0344(11) 0.0545(14) -0.0014(9) 0.0158(10) -0.0011(10)
C(164) 0.0256(10) 0.0369(12) 0.0438(12) -0.0033(9) 0.0027(9) -0.0001(10)
C(165) 0.0353(11) 0.0337(11) 0.0274(10) -0.0038(9) 0.0054(9) -0.0031(8)
C(166) 0.0259(9) 0.0276(10) 0.0295(10) 0.0003(8) 0.0099(8) 0.0007(8)

loop_
_geom_bond_atom_site_label_1
_geom_bond_atom_site_label_2
_geom_bond_distance
_geom_bond_site_symmetry_1
_geom_bond_site_symmetry_2
_geom_bond_publ_flag
Ti O(1) 1.8095(13) . . ?
Ti Cl(2A) 2.2320(10) . . ?
Ti Cl(1A) 2.2820(9) . . ?
Ti C(5) 2.341(2) . . ?
Ti C(4) 2.346(2) . . ?
Ti C(2) 2.348(2) . . ?
Ti C(1) 2.349(2) . . ?
Ti C(3) 2.356(2) . . ?
O(1) C(11) 1.362(2) . . ?
C(1) C(2) 1.386(4) . . ?
C(1) C(5) 1.393(4) . . ?
C(2) C(3) 1.390(4) . . ?
C(3) C(4) 1.405(4) . . ?
C(4) C(5) 1.405(4) . . ?
C(11) C(12) 1.405(3) . . ?
C(11) C(16) 1.405(3) . . ?
C(12) C(13) 1.402(3) . . ?
C(12) C(121) 1.489(3) . . ?
C(13) C(14) 1.391(3) . . ?
C(13) C(131) 1.496(3) . . ?
C(14) C(15) 1.397(3) . . ?
C(15) C(16) 1.409(3) . . ?
C(15) C(151) 1.492(3) . . ?
C(16) C(161) 1.492(2) . . ?
C(121) C(122) 1.393(3) . . ?
C(121) C(126) 1.400(3) . . ?
C(122) C(123) 1.389(3) . . ?
C(123) C(124) 1.379(3) . . ?
C(124) C(125) 1.385(3) . . ?
C(125) C(126) 1.387(3) . . ?
C(131) C(132) 1.387(3) . . ?
C(131) C(136) 1.395(3) . . ?
C(132) C(133) 1.390(3) . . ?
C(133) C(134) 1.375(3) . . ?
C(134) C(135) 1.378(3) . . ?
C(135) C(136) 1.389(3) . . ?
C(151) C(152) 1.394(3) . . ?
C(151) C(156) 1.396(3) . . ?
C(152) C(153) 1.383(3) . . ?
C(153) C(154) 1.379(3) . . ?
C(154) C(155) 1.387(3) . . ?
C(155) C(156) 1.385(3) . . ?
C(161) C(166) 1.391(3) . . ?
C(161) C(162) 1.393(3) . . ?
C(162) C(163) 1.387(3) . . ?
C(163) C(164) 1.385(3) . . ?
C(164) C(165) 1.376(3) . . ?
C(165) C(166) 1.394(3) . . ?
